data_4130746
loop_
_publ_author_name
'Davydenko, Iryna'
'Barlow, Stephen'
'Sharma, Rajesh'
'Benis, Sepehr'
'Simon, Janos'
'Allen, Taylor G.'
'Cooper, Matthew W.'
'Khrustalev, Victor'
'Jucov, Evgheni V.'
'Casta\~neda, Ra\'ul'
'Ordonez, Carlos'
'Li, Zhong'an'
'Chi, San-Hui'
'Jang, Sei-Hum'
'Parker, Timothy C.'
'Timofeeva, Tatiana V.'
'Perry, Joseph W.'
'Jen, Alex K.-Y.'
'Hagan, David J.'
'Van Stryland, Eric W.'
'Marder, Seth R.'

_publ_section_title
;
 Facile Incorporation of Pd(PPh3)2Hal Substituents into Polymethines,
 Merocyanines, and Perylene Diimides as a Means of Suppressing
 Intermolecular Interactions.
;
_journal_issue 32
_journal_name_full 'Journal of the American Chemical Society'
_journal_page_first 10112
_journal_page_last 10115
_journal_paper_doi 10.1021/jacs.6b06361
_journal_volume 138
_journal_year 2016
_chemical_formula_moiety 'C32 H12 B F24, C38 H36 Cl N2 S2, C H2 Cl2'
_chemical_formula_sum 'C71 H50 B Cl3 F24 N2 S2'
_chemical_formula_weight 1568.41
_space_group_IT_number 2
_space_group_name_Hall '-P 1'
_space_group_name_H-M_alt 'P -1'
_symmetry_cell_setting triclinic
_symmetry_space_group_name_Hall '-P 1'
_symmetry_space_group_name_H-M 'P -1'
_atom_sites_solution_hydrogens geom
_atom_sites_solution_primary direct
_atom_sites_solution_secondary difmap
_audit_creation_method SHELXL-97
_cell_angle_alpha 116.317(3)
_cell_angle_beta 90.327(3)
_cell_angle_gamma 102.374(3)
_cell_formula_units_Z 2
_cell_length_a 12.150(3)
_cell_length_b 17.777(4)
_cell_length_c 17.946(4)
_cell_measurement_reflns_used 9767
_cell_measurement_temperature 100(2)
_cell_measurement_theta_max 32.49
_cell_measurement_theta_min 2.21
_cell_volume 3371.2(14)
_computing_cell_refinement 'SAINT (Bruker, 2001)'
_computing_data_collection 'APEX2 (Bruker, 2005)'
_computing_data_reduction 'SAINT (Bruker, 2001)'
_computing_molecular_graphics 'SHELXTL (Sheldrick, 2008)'
_computing_publication_material 'SHELXTL (Sheldrick, 2008)'
_computing_structure_refinement 'SHELXTL (Sheldrick, 2008)'
_computing_structure_solution 'SHELXTL (Sheldrick, 2008)'
_diffrn_ambient_temperature 100(2)
_diffrn_measured_fraction_theta_full 0.992
_diffrn_measured_fraction_theta_max 0.992
_diffrn_measurement_device_type 'Bruker APEX-II CCD'
_diffrn_measurement_method '\f and \w scans'
_diffrn_radiation_monochromator graphite
_diffrn_radiation_source 'fine-focus sealed tube'
_diffrn_radiation_type MoK\a
_diffrn_radiation_wavelength 0.71073
_diffrn_reflns_av_R_equivalents 0.0229
_diffrn_reflns_av_sigmaI/netI 0.0248
_diffrn_reflns_limit_h_max 17
_diffrn_reflns_limit_h_min -17
_diffrn_reflns_limit_k_max 25
_diffrn_reflns_limit_k_min -25
_diffrn_reflns_limit_l_max 25
_diffrn_reflns_limit_l_min -25
_diffrn_reflns_number 52546
_diffrn_reflns_theta_full 30.00
_diffrn_reflns_theta_max 30.00
_diffrn_reflns_theta_min 2.03
_exptl_absorpt_coefficient_mu 0.310
_exptl_absorpt_correction_T_max 0.941
_exptl_absorpt_correction_T_min 0.927
_exptl_absorpt_correction_type multi-scan
_exptl_absorpt_process_details 'SADABS (Bruker, 2003)'
_exptl_crystal_colour brown-red
_exptl_crystal_density_diffrn 1.545
_exptl_crystal_density_method 'not measured'
_exptl_crystal_description prism
_exptl_crystal_F_000 1588
_exptl_crystal_size_max 0.25
_exptl_crystal_size_mid 0.20
_exptl_crystal_size_min 0.20
_refine_diff_density_max 1.904
_refine_diff_density_min -1.169
_refine_diff_density_rms 0.089
_refine_ls_extinction_method none
_refine_ls_goodness_of_fit_ref 1.009
_refine_ls_hydrogen_treatment constr
_refine_ls_matrix_type full
_refine_ls_number_parameters 931
_refine_ls_number_reflns 19511
_refine_ls_number_restraints 19
_refine_ls_restrained_S_all 1.024
_refine_ls_R_factor_all 0.0800
_refine_ls_R_factor_gt 0.0688
_refine_ls_shift/su_max 0.002
_refine_ls_shift/su_mean 0.000
_refine_ls_structure_factor_coef Fsqd
_refine_ls_weighting_details 'calc w=1/[\s^2^(Fo^2^)+(0.09P)^2^+5.4P] where P=(Fo^2^+2Fc^2^)/3'
_refine_ls_weighting_scheme calc
_refine_ls_wR_factor_gt 0.1808
_refine_ls_wR_factor_ref 0.1876
_reflns_number_gt 16224
_reflns_number_total 19511
_reflns_threshold_expression I>2\s(I)
_cod_data_source_file ja6b06361_si_002.cif
_cod_data_source_block 2Cl_CH2Cl2
_cod_depositor_comments
;
The following automatic conversions were performed:

data item '_symmetry_cell_setting' value 'Triclinic' was changed to
'triclinic' in accordance with the
/home/saulius/struct/COD-crude-data/automatic-downloads/DataCite-retrospective/ACS/depositions/lib/dictionaries/cif_core.dic
dictionary named 'cif_core.dic' version 2.4.2 last updated on
2011-04-26.

Automatic conversion script
Id: cif_fix_values 6909 2019-04-08 15:41:33Z antanas 
;
_cod_original_cell_volume 3371.1(14)
_cod_database_code 4130746

loop_
_symmetry_equiv_pos_as_xyz
'x, y, z'
'-x, -y, -z'

loop_
_atom_site_label
_atom_site_type_symbol
_atom_site_fract_x
_atom_site_fract_y
_atom_site_fract_z
_atom_site_U_iso_or_equiv
_atom_site_adp_type
_atom_site_occupancy
_atom_site_symmetry_multiplicity
_atom_site_calc_flag
_atom_site_refinement_flags
_atom_site_disorder_assembly
_atom_site_disorder_group
Cl1 Cl 0.23962(8) 0.38357(4) 0.32541(4) 0.04546(18) Uani 1 1 d . . .
S1 S 0.32231(6) 0.16337(4) 0.06858(4) 0.03325(14) Uani 1 1 d . . .
S2 S 0.17264(5) 0.62778(4) 0.57294(4) 0.02884(13) Uani 1 1 d . . .
N1 N 0.29209(16) 0.01006(13) 0.05319(12) 0.0254(4) Uani 1 1 d . . .
N2 N 0.07401(17) 0.59577(12) 0.68432(13) 0.0252(4) Uani 1 1 d . . .
C1 C 0.1825(2) 0.30982(15) 0.36294(14) 0.0264(4) Uani 1 1 d . . .
C2 C 0.1828(2) 0.22252(15) 0.31279(14) 0.0256(4) Uani 1 1 d . . .
C3 C 0.1365(2) 0.15842(15) 0.34507(15) 0.0285(5) Uani 1 1 d . . .
H3A H 0.1819 0.1146 0.3281 0.034 Uiso 1 1 calc R . .
H3B H 0.0575 0.1282 0.3190 0.034 Uiso 1 1 calc R . .
C4 C 0.1382(2) 0.20019(15) 0.43935(15) 0.0315(5) Uani 1 1 d D . .
H4A H 0.2200 0.2239 0.4626 0.038 Uiso 1 1 calc R . .
C5 C 0.0863(3) 0.27704(17) 0.46947(17) 0.0355(6) Uani 1 1 d . . .
H5A H 0.0042 0.2566 0.4496 0.043 Uiso 1 1 calc R . .
H5B H 0.0947 0.3060 0.5314 0.043 Uiso 1 1 calc R . .
C6 C 0.1394(2) 0.34134(15) 0.43959(15) 0.0271(4) Uani 1 1 d . . .
C7 C 0.2250(2) 0.19485(16) 0.23534(14) 0.0279(4) Uani 1 1 d . . .
H7A H 0.2526 0.2374 0.2171 0.033 Uiso 1 1 calc R . .
C8 C 0.2302(2) 0.11049(16) 0.18247(14) 0.0276(4) Uani 1 1 d . . .
H8A H 0.2020 0.0663 0.1984 0.033 Uiso 1 1 calc R . .
C9 C 0.2760(2) 0.08908(16) 0.10636(14) 0.0259(4) Uani 1 1 d . . .
C10 C 0.34365(18) 0.00650(16) -0.01787(14) 0.0257(4) Uani 1 1 d . . .
C11 C 0.37363(19) -0.06559(18) -0.08431(14) 0.0286(5) Uani 1 1 d . . .
C12 C 0.3523(3) -0.1512(2) -0.09410(17) 0.0411(6) Uani 1 1 d . . .
H12A H 0.3146 -0.1642 -0.0535 0.049 Uiso 1 1 calc R . .
C13 C 0.3846(3) -0.2155(2) -0.16057(18) 0.0494(8) Uani 1 1 d . . .
H13A H 0.3688 -0.2723 -0.1653 0.059 Uiso 1 1 calc R . .
C14 C 0.4405(3) -0.1990(2) -0.22164(17) 0.0454(7) Uani 1 1 d . . .
H14A H 0.4635 -0.2439 -0.2671 0.054 Uiso 1 1 calc R . .
C15 C 0.4616(2) -0.1182(2) -0.21553(17) 0.0428(7) Uani 1 1 d . . .
H15A H 0.4993 -0.1074 -0.2573 0.051 Uiso 1 1 calc R . .
C16 C 0.4286(2) -0.0495(2) -0.14819(15) 0.0347(5) Uani 1 1 d . . .
C17 C 0.4481(2) 0.0334(2) -0.14538(17) 0.0414(6) Uani 1 1 d . . .
H17A H 0.4832 0.0422 -0.1890 0.050 Uiso 1 1 calc R . .
C18 C 0.4178(2) 0.1007(2) -0.08171(16) 0.0377(6) Uani 1 1 d . . .
H18A H 0.4314 0.1559 -0.0805 0.045 Uiso 1 1 calc R . .
C19 C 0.3659(2) 0.08628(17) -0.01789(15) 0.0289(5) Uani 1 1 d . . .
C20 C 0.2617(4) -0.0623(2) 0.0734(2) 0.0529(9) Uani 1 1 d . . .
H20A H 0.2369 -0.0420 0.1295 0.079 Uiso 1 1 calc R . .
H20B H 0.3278 -0.0860 0.0721 0.079 Uiso 1 1 calc R . .
H20C H 0.1999 -0.1073 0.0324 0.079 Uiso 1 1 calc R . .
C21 C 0.08935(18) 0.13452(13) 0.47270(13) 0.0302(5) Uani 1 1 d D . .
C22 C -0.03473(19) 0.09249(18) 0.44317(17) 0.0417(6) Uani 1 1 d D . .
H22A H -0.0606 0.0503 0.4644 0.063 Uiso 1 1 calc R . .
H22B H -0.0460 0.0630 0.3819 0.063 Uiso 1 1 calc R . .
H22C H -0.0783 0.1368 0.4640 0.063 Uiso 1 1 calc R . .
C23 C 0.1054(3) 0.18034(19) 0.56842(13) 0.0451(7) Uani 1 1 d D . .
H23A H 0.0877 0.1373 0.5894 0.068 Uiso 1 1 calc R . .
H23B H 0.0545 0.2194 0.5889 0.068 Uiso 1 1 calc R . .
H23C H 0.1842 0.2137 0.5883 0.068 Uiso 1 1 calc R . .
C24 C 0.1552(3) 0.0643(2) 0.4447(2) 0.0622(11) Uani 1 1 d D . .
H24A H 0.1315 0.0275 0.4722 0.093 Uiso 1 1 calc R . .
H24B H 0.2366 0.0912 0.4601 0.093 Uiso 1 1 calc R . .
H24C H 0.1398 0.0290 0.3839 0.093 Uiso 1 1 calc R . .
C25 C 0.1422(2) 0.42899(15) 0.48725(15) 0.0270(4) Uani 1 1 d . . .
H25A H 0.1781 0.4672 0.4660 0.032 Uiso 1 1 calc R . .
C26 C 0.0977(2) 0.46540(15) 0.56256(16) 0.0295(5) Uani 1 1 d . . .
H26A H 0.0583 0.4285 0.5842 0.035 Uiso 1 1 calc R . .
C27 C 0.10894(19) 0.55488(14) 0.60796(15) 0.0248(4) Uani 1 1 d . . .
C28 C 0.09177(18) 0.68545(14) 0.71522(14) 0.0229(4) Uani 1 1 d . . .
C29 C 0.05777(19) 0.74584(14) 0.79003(15) 0.0246(4) Uani 1 1 d . . .
C30 C -0.0106(2) 0.72515(16) 0.84534(17) 0.0327(5) Uani 1 1 d . . .
H30A H -0.0380 0.6663 0.8333 0.039 Uiso 1 1 calc R . .
C31 C -0.0381(3) 0.78854(18) 0.91588(18) 0.0383(6) Uani 1 1 d . . .
H31A H -0.0847 0.7730 0.9516 0.046 Uiso 1 1 calc R . .
C32 C 0.0021(3) 0.87642(17) 0.93585(18) 0.0371(6) Uani 1 1 d . . .
H32A H -0.0145 0.9200 0.9860 0.045 Uiso 1 1 calc R . .
C33 C 0.0654(2) 0.89857(15) 0.88254(17) 0.0321(5) Uani 1 1 d . . .
H33A H 0.0908 0.9579 0.8955 0.039 Uiso 1 1 calc R . .
C34 C 0.09377(19) 0.83498(14) 0.80848(15) 0.0256(4) Uani 1 1 d . . .
C35 C 0.1569(2) 0.85996(14) 0.75320(16) 0.0275(4) Uani 1 1 d . . .
H35A H 0.1812 0.9197 0.7676 0.033 Uiso 1 1 calc R . .
C36 C 0.1835(2) 0.80089(15) 0.68047(16) 0.0277(4) Uani 1 1 d . . .
H36A H 0.2241 0.8182 0.6434 0.033 Uiso 1 1 calc R . .
C37 C 0.14863(19) 0.71299(14) 0.66190(15) 0.0240(4) Uani 1 1 d . . .
C38 C 0.0456(3) 0.55047(18) 0.7356(2) 0.0437(7) Uani 1 1 d . . .
H38A H 0.0743 0.4981 0.7130 0.066 Uiso 1 1 calc R . .
H38B H -0.0370 0.5346 0.7347 0.066 Uiso 1 1 calc R . .
H38C H 0.0803 0.5885 0.7933 0.066 Uiso 1 1 calc R . .
F1 F 0.09830(16) 0.45997(10) 0.85439(13) 0.0469(4) Uani 1 1 d . . .
F2 F 0.0112(2) 0.36824(13) 0.73755(15) 0.0649(7) Uani 1 1 d . . .
F3 F -0.0504(2) 0.36571(17) 0.8466(2) 0.0820(9) Uani 1 1 d . . .
F4 F 0.15872(19) 0.12689(15) 0.90295(14) 0.0575(5) Uani 1 1 d . . .
F5 F 0.1133(3) 0.04620(12) 0.77491(14) 0.0755(8) Uani 1 1 d . . .
F6 F -0.00553(17) 0.10835(17) 0.8497(2) 0.0768(9) Uani 1 1 d . . .
F7 F 0.76639(16) 0.18840(13) 0.82898(11) 0.0472(4) Uani 1 1 d . . .
F8 F 0.75216(16) 0.05778(12) 0.73769(13) 0.0502(5) Uani 1 1 d . . .
F9 F 0.81978(15) 0.16079(18) 0.70725(15) 0.0619(6) Uani 1 1 d . . .
F10 F 0.30541(14) -0.02591(9) 0.51251(10) 0.0345(3) Uani 1 1 d . . .
F11 F 0.43277(15) -0.09058(10) 0.51715(10) 0.0388(4) Uani 1 1 d . . .
F12 F 0.30834(17) -0.07220(11) 0.60407(11) 0.0465(4) Uani 1 1 d . . .
F13 F 0.42026(14) 0.17195(9) 0.41988(9) 0.0332(3) Uani 1 1 d . . .
F14 F 0.44448(17) 0.28113(11) 0.39508(9) 0.0414(4) Uani 1 1 d . . .
F15 F 0.58518(13) 0.25556(12) 0.44543(10) 0.0410(4) Uani 1 1 d . . .
F16 F 0.31829(15) 0.54767(10) 0.70449(10) 0.0369(3) Uani 1 1 d . . .
F17 F 0.41281(19) 0.55670(11) 0.60729(11) 0.0475(5) Uani 1 1 d . . .
F18 F 0.49831(16) 0.59305(10) 0.72857(12) 0.0437(4) Uani 1 1 d . . .
F19 F 0.64791(19) 0.43935(12) 1.11865(10) 0.0513(5) Uani 1 1 d . . .
F20 F 0.6147(3) 0.30736(14) 1.02787(13) 0.0854(10) Uani 1 1 d . . .
F21 F 0.4796(2) 0.3662(2) 1.07200(16) 0.0844(9) Uani 1 1 d . . .
F22 F 0.7482(5) 0.5824(4) 0.8533(3) 0.0676(6) Uani 0.436(5) 1 d PD A 1
F23 F 0.7681(5) 0.6332(3) 0.9849(2) 0.0676(6) Uani 0.436(5) 1 d PD A 1
F24 F 0.8693(3) 0.5491(3) 0.9120(4) 0.0676(6) Uani 0.436(5) 1 d PD A 1
F22' F 0.7305(4) 0.5992(3) 0.8727(3) 0.0676(6) Uani 0.564(5) 1 d PD A 2
F23' F 0.8171(4) 0.6195(2) 0.98643(17) 0.0676(6) Uani 0.564(5) 1 d PD A 2
F24' F 0.8482(3) 0.5262(2) 0.8686(3) 0.0676(6) Uani 0.564(5) 1 d PD A 2
C39 C 0.29826(18) 0.27580(13) 0.77512(12) 0.0197(4) Uani 1 1 d . . .
C40 C 0.2252(2) 0.32993(14) 0.78224(14) 0.0245(4) Uani 1 1 d . . .
H40A H 0.2506 0.3768 0.7695 0.029 Uiso 1 1 calc R . .
C41 C 0.1178(2) 0.31744(14) 0.80714(16) 0.0267(4) Uani 1 1 d . . .
C42 C 0.07461(19) 0.24940(14) 0.82489(14) 0.0247(4) Uani 1 1 d . . .
H42A H 0.0006 0.2405 0.8412 0.030 Uiso 1 1 calc R . .
C43 C 0.14425(18) 0.19481(13) 0.81778(13) 0.0214(4) Uani 1 1 d . . .
C44 C 0.25340(18) 0.20796(13) 0.79432(13) 0.0204(4) Uani 1 1 d . . .
H44A H 0.2988 0.1695 0.7913 0.025 Uiso 1 1 calc R . .
C45 C 0.0448(2) 0.37797(17) 0.8129(2) 0.0358(6) Uani 1 1 d . . .
C46 C 0.1018(2) 0.11977(16) 0.83576(15) 0.0271(4) Uani 1 1 d . . .
C47 C 0.47605(18) 0.20560(13) 0.71698(12) 0.0196(4) Uani 1 1 d . . .
C48 C 0.58341(18) 0.20509(14) 0.74512(13) 0.0221(4) Uani 1 1 d . . .
H48A H 0.6310 0.2577 0.7861 0.026 Uiso 1 1 calc R . .
C49 C 0.62296(19) 0.12974(15) 0.71500(14) 0.0238(4) Uani 1 1 d . . .
C50 C 0.55692(19) 0.05131(14) 0.65524(14) 0.0224(4) Uani 1 1 d . . .
H50A H 0.5838 0.0001 0.6348 0.027 Uiso 1 1 calc R . .
C51 C 0.45000(18) 0.05029(13) 0.62632(13) 0.0199(4) Uani 1 1 d . . .
C52 C 0.41030(18) 0.12523(13) 0.65617(12) 0.0194(4) Uani 1 1 d . . .
H52A H 0.3368 0.1221 0.6349 0.023 Uiso 1 1 calc R . .
C53 C 0.7398(2) 0.13454(18) 0.74674(17) 0.0329(5) Uani 1 1 d . . .
C54 C 0.37444(19) -0.03408(13) 0.56519(14) 0.0234(4) Uani 1 1 d . . .
C55 C 0.43345(18) 0.32857(13) 0.67954(13) 0.0207(4) Uani 1 1 d . . .
C56 C 0.44807(18) 0.27879(13) 0.59593(13) 0.0208(4) Uani 1 1 d . . .
H56A H 0.4558 0.2215 0.5787 0.025 Uiso 1 1 calc R . .
C57 C 0.45170(19) 0.31020(14) 0.53690(13) 0.0215(4) Uani 1 1 d . . .
C58 C 0.4400(2) 0.39322(14) 0.55839(14) 0.0243(4) Uani 1 1 d . . .
H58A H 0.4421 0.4145 0.5182 0.029 Uiso 1 1 calc R . .
C59 C 0.4251(2) 0.44369(14) 0.64070(14) 0.0240(4) Uani 1 1 d . . .
C60 C 0.4235(2) 0.41290(13) 0.69985(13) 0.0233(4) Uani 1 1 d . . .
H60A H 0.4153 0.4501 0.7561 0.028 Uiso 1 1 calc R . .
C61 C 0.4752(2) 0.25543(15) 0.45002(14) 0.0246(4) Uani 1 1 d . . .
C62 C 0.4142(2) 0.53472(15) 0.66953(15) 0.0292(5) Uani 1 1 d . . .
C63 C 0.51161(19) 0.36654(13) 0.83718(13) 0.0217(4) Uani 1 1 d . . .
C64 C 0.5066(2) 0.35440(14) 0.90917(13) 0.0247(4) Uani 1 1 d . . .
H64A H 0.4474 0.3101 0.9098 0.030 Uiso 1 1 calc R . .
C65 C 0.5854(2) 0.40495(15) 0.97985(14) 0.0288(5) Uani 1 1 d . . .
C66 C 0.6702(2) 0.47282(17) 0.98343(16) 0.0356(6) Uani 1 1 d . . .
H66A H 0.7234 0.5079 1.0319 0.043 Uiso 1 1 calc R . .
C67 C 0.6746(2) 0.48782(16) 0.91360(16) 0.0341(5) Uani 1 1 d . A .
C68 C 0.5985(2) 0.43515(15) 0.84185(14) 0.0278(4) Uani 1 1 d . . .
H68A H 0.6057 0.4460 0.7946 0.033 Uiso 1 1 calc R . .
C69 C 0.5824(3) 0.38045(18) 1.04952(16) 0.0379(6) Uani 1 1 d . . .
C70 C 0.7650(2) 0.55935(15) 0.91333(14) 0.0508(8) Uani 1 1 d D . .
B1 B 0.4289(2) 0.29440(14) 0.75108(14) 0.0201(4) Uani 1 1 d . . .
Cl2 Cl 0.17758(9) 0.73431(6) 0.42867(6) 0.0604(2) Uani 1 1 d . . .
Cl3 Cl 0.26229(7) 0.57944(5) 0.35423(5) 0.04516(17) Uani 1 1 d . . .
C71 C 0.2554(2) 0.6754(2) 0.3501(2) 0.0410(6) Uani 1 1 d . . .
H71A H 0.2188 0.6611 0.2945 0.049 Uiso 1 1 calc R . .
H71B H 0.3331 0.7112 0.3577 0.049 Uiso 1 1 calc R . .

loop_
_atom_site_aniso_label
_atom_site_aniso_U_11
_atom_site_aniso_U_22
_atom_site_aniso_U_33
_atom_site_aniso_U_23
_atom_site_aniso_U_13
_atom_site_aniso_U_12
Cl1 0.0799(5) 0.0281(3) 0.0333(3) 0.0192(3) 0.0195(3) 0.0103(3)
S1 0.0441(3) 0.0328(3) 0.0252(3) 0.0161(2) 0.0073(2) 0.0073(3)
S2 0.0351(3) 0.0239(3) 0.0297(3) 0.0154(2) 0.0091(2) 0.0038(2)
N1 0.0243(9) 0.0319(10) 0.0211(8) 0.0134(7) 0.0041(7) 0.0062(7)
N2 0.0307(9) 0.0187(8) 0.0309(9) 0.0149(7) 0.0094(7) 0.0067(7)
C1 0.0315(11) 0.0247(10) 0.0245(10) 0.0139(8) 0.0029(8) 0.0036(8)
C2 0.0301(11) 0.0261(10) 0.0217(9) 0.0123(8) 0.0026(8) 0.0056(8)
C3 0.0378(12) 0.0228(10) 0.0247(10) 0.0121(8) 0.0073(9) 0.0038(9)
C4 0.0429(13) 0.0309(12) 0.0259(11) 0.0166(9) 0.0080(10) 0.0113(10)
C5 0.0479(15) 0.0265(11) 0.0347(13) 0.0165(10) 0.0172(11) 0.0082(10)
C6 0.0303(11) 0.0224(10) 0.0277(11) 0.0120(9) 0.0054(9) 0.0030(8)
C7 0.0344(12) 0.0298(11) 0.0220(10) 0.0143(9) 0.0034(8) 0.0070(9)
C8 0.0315(11) 0.0307(11) 0.0219(10) 0.0135(9) 0.0040(8) 0.0071(9)
C9 0.0268(10) 0.0304(11) 0.0208(9) 0.0127(8) 0.0009(8) 0.0055(8)
C10 0.0197(9) 0.0375(12) 0.0200(9) 0.0142(9) 0.0013(7) 0.0046(8)
C11 0.0220(10) 0.0434(13) 0.0193(9) 0.0129(9) 0.0003(8) 0.0090(9)
C12 0.0606(18) 0.0479(16) 0.0258(12) 0.0194(11) 0.0123(12) 0.0289(14)
C13 0.078(2) 0.0547(18) 0.0292(13) 0.0206(13) 0.0126(14) 0.0396(18)
C14 0.0489(16) 0.065(2) 0.0246(12) 0.0139(12) 0.0081(11) 0.0322(15)
C15 0.0337(13) 0.066(2) 0.0248(12) 0.0157(12) 0.0090(10) 0.0154(13)
C16 0.0237(11) 0.0517(16) 0.0237(11) 0.0146(11) 0.0039(8) 0.0050(10)
C17 0.0364(13) 0.0546(17) 0.0272(12) 0.0189(12) 0.0087(10) -0.0021(12)
C18 0.0380(13) 0.0443(15) 0.0271(12) 0.0188(11) 0.0041(10) -0.0031(11)
C19 0.0257(10) 0.0367(12) 0.0227(10) 0.0146(9) 0.0014(8) 0.0019(9)
C20 0.083(2) 0.0380(15) 0.0533(18) 0.0286(14) 0.0455(18) 0.0263(16)
C21 0.0417(13) 0.0323(12) 0.0270(11) 0.0195(9) 0.0107(9) 0.0156(10)
C22 0.0449(15) 0.0356(14) 0.0428(15) 0.0209(12) 0.0048(12) -0.0008(12)
C23 0.0489(17) 0.0578(19) 0.0363(14) 0.0305(14) 0.0040(12) 0.0078(14)
C24 0.076(2) 0.068(2) 0.089(3) 0.064(2) 0.046(2) 0.044(2)
C25 0.0273(10) 0.0230(10) 0.0281(11) 0.0111(9) 0.0020(8) 0.0022(8)
C26 0.0337(12) 0.0213(10) 0.0332(12) 0.0134(9) 0.0085(9) 0.0038(9)
C27 0.0246(10) 0.0220(10) 0.0295(11) 0.0143(8) 0.0054(8) 0.0031(8)
C28 0.0224(9) 0.0185(9) 0.0303(10) 0.0138(8) 0.0029(8) 0.0036(7)
C29 0.0249(10) 0.0207(9) 0.0304(11) 0.0133(8) 0.0031(8) 0.0063(8)
C30 0.0401(13) 0.0228(10) 0.0375(13) 0.0154(10) 0.0130(10) 0.0082(9)
C31 0.0479(15) 0.0294(12) 0.0394(14) 0.0156(11) 0.0169(12) 0.0128(11)
C32 0.0445(15) 0.0259(11) 0.0392(14) 0.0108(10) 0.0104(11) 0.0138(10)
C33 0.0339(12) 0.0193(10) 0.0412(13) 0.0114(9) 0.0030(10) 0.0078(9)
C34 0.0244(10) 0.0191(9) 0.0349(11) 0.0141(9) 0.0001(8) 0.0046(8)
C35 0.0259(10) 0.0199(9) 0.0406(12) 0.0183(9) -0.0001(9) 0.0031(8)
C36 0.0266(10) 0.0243(10) 0.0375(12) 0.0205(9) 0.0023(9) 0.0023(8)
C37 0.0231(9) 0.0219(9) 0.0298(10) 0.0155(8) 0.0013(8) 0.0027(8)
C38 0.070(2) 0.0286(12) 0.0452(15) 0.0250(12) 0.0286(15) 0.0184(13)
F1 0.0471(10) 0.0246(7) 0.0629(11) 0.0116(7) -0.0049(8) 0.0155(7)
F2 0.0796(15) 0.0440(10) 0.0684(13) 0.0182(10) -0.0295(11) 0.0270(10)
F3 0.0554(13) 0.0783(16) 0.168(3) 0.0907(19) 0.0569(16) 0.0454(12)
F4 0.0622(12) 0.0672(13) 0.0593(12) 0.0511(11) -0.0107(10) -0.0020(10)
F5 0.151(3) 0.0225(8) 0.0523(12) 0.0190(8) 0.0395(14) 0.0139(11)
F6 0.0346(10) 0.0863(16) 0.164(3) 0.1017(19) 0.0311(13) 0.0205(10)
F7 0.0421(9) 0.0504(10) 0.0404(9) 0.0108(8) -0.0127(7) 0.0165(8)
F8 0.0464(10) 0.0451(10) 0.0599(11) 0.0194(9) -0.0098(8) 0.0232(8)
F9 0.0248(8) 0.1037(18) 0.0751(14) 0.0590(14) 0.0072(8) 0.0092(10)
F10 0.0384(8) 0.0237(7) 0.0352(8) 0.0090(6) -0.0103(6) 0.0057(6)
F11 0.0434(9) 0.0250(7) 0.0381(8) 0.0023(6) 0.0005(7) 0.0159(6)
F12 0.0600(11) 0.0302(8) 0.0372(8) 0.0164(7) 0.0072(8) -0.0152(7)
F13 0.0434(8) 0.0242(7) 0.0241(7) 0.0060(5) 0.0077(6) 0.0041(6)
F14 0.0710(12) 0.0431(9) 0.0199(7) 0.0181(6) 0.0085(7) 0.0245(8)
F15 0.0287(7) 0.0493(10) 0.0332(8) 0.0093(7) 0.0083(6) 0.0077(7)
F16 0.0449(9) 0.0327(8) 0.0413(8) 0.0191(7) 0.0102(7) 0.0206(7)
F17 0.0861(14) 0.0351(8) 0.0431(9) 0.0302(8) 0.0217(9) 0.0292(9)
F18 0.0479(10) 0.0196(7) 0.0560(10) 0.0122(7) -0.0050(8) 0.0043(6)
F19 0.0758(13) 0.0460(10) 0.0198(7) 0.0121(7) -0.0119(8) -0.0024(9)
F20 0.189(3) 0.0453(11) 0.0338(10) 0.0220(9) -0.0012(14) 0.0436(16)
F21 0.0636(14) 0.144(3) 0.0645(14) 0.0820(17) -0.0045(11) -0.0140(15)
F22 0.0666(13) 0.0551(11) 0.0624(11) 0.0279(10) -0.0028(10) -0.0246(9)
F23 0.0666(13) 0.0551(11) 0.0624(11) 0.0279(10) -0.0028(10) -0.0246(9)
F24 0.0666(13) 0.0551(11) 0.0624(11) 0.0279(10) -0.0028(10) -0.0246(9)
F22' 0.0666(13) 0.0551(11) 0.0624(11) 0.0279(10) -0.0028(10) -0.0246(9)
F23' 0.0666(13) 0.0551(11) 0.0624(11) 0.0279(10) -0.0028(10) -0.0246(9)
F24' 0.0666(13) 0.0551(11) 0.0624(11) 0.0279(10) -0.0028(10) -0.0246(9)
C39 0.0262(9) 0.0164(8) 0.0160(8) 0.0071(7) -0.0011(7) 0.0045(7)
C40 0.0299(11) 0.0175(9) 0.0265(10) 0.0112(8) -0.0035(8) 0.0041(8)
C41 0.0257(10) 0.0196(9) 0.0349(11) 0.0125(9) -0.0037(9) 0.0059(8)
C42 0.0232(10) 0.0208(9) 0.0278(10) 0.0095(8) -0.0020(8) 0.0040(8)
C43 0.0252(10) 0.0186(9) 0.0206(9) 0.0097(7) -0.0007(7) 0.0040(7)
C44 0.0266(10) 0.0182(9) 0.0182(8) 0.0090(7) 0.0014(7) 0.0074(7)
C45 0.0293(12) 0.0279(11) 0.0565(17) 0.0237(12) 0.0013(11) 0.0090(9)
C46 0.0288(11) 0.0279(11) 0.0306(11) 0.0180(9) 0.0061(9) 0.0077(9)
C47 0.0250(9) 0.0175(8) 0.0185(8) 0.0108(7) 0.0023(7) 0.0034(7)
C48 0.0246(10) 0.0201(9) 0.0222(9) 0.0119(8) 0.0000(7) 0.0017(7)
C49 0.0234(10) 0.0258(10) 0.0262(10) 0.0153(8) 0.0034(8) 0.0060(8)
C50 0.0260(10) 0.0215(9) 0.0250(10) 0.0142(8) 0.0059(8) 0.0078(8)
C51 0.0243(9) 0.0164(8) 0.0202(9) 0.0103(7) 0.0039(7) 0.0032(7)
C52 0.0235(9) 0.0176(8) 0.0192(9) 0.0105(7) 0.0026(7) 0.0044(7)
C53 0.0277(11) 0.0371(13) 0.0368(13) 0.0179(11) 0.0004(9) 0.0111(10)
C54 0.0294(10) 0.0164(9) 0.0247(10) 0.0097(8) 0.0031(8) 0.0051(8)
C55 0.0276(10) 0.0168(8) 0.0188(9) 0.0097(7) 0.0011(7) 0.0039(7)
C56 0.0262(10) 0.0168(8) 0.0196(9) 0.0092(7) 0.0009(7) 0.0038(7)
C57 0.0259(10) 0.0205(9) 0.0181(9) 0.0096(7) 0.0011(7) 0.0037(7)
C58 0.0317(11) 0.0234(10) 0.0230(10) 0.0151(8) 0.0030(8) 0.0066(8)
C59 0.0315(11) 0.0190(9) 0.0254(10) 0.0135(8) 0.0036(8) 0.0066(8)
C60 0.0334(11) 0.0175(9) 0.0195(9) 0.0091(7) 0.0032(8) 0.0059(8)
C61 0.0296(11) 0.0253(10) 0.0211(9) 0.0128(8) 0.0044(8) 0.0053(8)
C62 0.0412(13) 0.0224(10) 0.0298(11) 0.0159(9) 0.0048(9) 0.0102(9)
C63 0.0302(10) 0.0165(8) 0.0185(9) 0.0085(7) 0.0013(7) 0.0046(7)
C64 0.0357(11) 0.0183(9) 0.0185(9) 0.0089(7) -0.0003(8) 0.0023(8)
C65 0.0414(13) 0.0243(10) 0.0183(9) 0.0092(8) -0.0015(9) 0.0039(9)
C66 0.0441(14) 0.0293(12) 0.0220(10) 0.0079(9) -0.0074(10) -0.0048(10)
C67 0.0399(13) 0.0266(11) 0.0265(11) 0.0109(9) -0.0009(10) -0.0076(10)
C68 0.0366(12) 0.0236(10) 0.0202(9) 0.0107(8) 0.0014(8) -0.0001(9)
C69 0.0567(17) 0.0317(12) 0.0212(11) 0.0132(10) -0.0061(10) 0.0003(11)
C70 0.0510(18) 0.0468(17) 0.0394(15) 0.0204(13) -0.0052(13) -0.0198(14)
B1 0.0282(11) 0.0162(9) 0.0166(9) 0.0086(8) 0.0003(8) 0.0040(8)
Cl2 0.0639(5) 0.0564(5) 0.0494(4) 0.0075(4) -0.0011(4) 0.0293(4)
Cl3 0.0637(5) 0.0339(3) 0.0416(4) 0.0200(3) 0.0117(3) 0.0128(3)
C71 0.0329(13) 0.0450(15) 0.0583(18) 0.0347(14) 0.0119(12) 0.0104(11)

loop_
_atom_type_symbol
_atom_type_description
_atom_type_scat_dispersion_real
_atom_type_scat_dispersion_imag
_atom_type_scat_source
C C 0.0033 0.0016 'International Tables Vol C Tables 4.2.6.8 and 6.1.1.4'
H H 0.0000 0.0000 'International Tables Vol C Tables 4.2.6.8 and 6.1.1.4'
B B 0.0013 0.0007 'International Tables Vol C Tables 4.2.6.8 and 6.1.1.4'
N N 0.0061 0.0033 'International Tables Vol C Tables 4.2.6.8 and 6.1.1.4'
F F 0.0171 0.0103 'International Tables Vol C Tables 4.2.6.8 and 6.1.1.4'
S S 0.1246 0.1234 'International Tables Vol C Tables 4.2.6.8 and 6.1.1.4'
Cl Cl 0.1484 0.1585 'International Tables Vol C Tables 4.2.6.8 and 6.1.1.4'

loop_
_geom_angle_atom_site_label_1
_geom_angle_atom_site_label_2
_geom_angle_atom_site_label_3
_geom_angle
C9 S1 C19 91.12(12)
C27 S2 C37 91.16(11)
C9 N1 C10 114.8(2)
C9 N1 C20 120.5(2)
C10 N1 C20 124.6(2)
C27 N2 C28 114.58(18)
C27 N2 C38 120.14(19)
C28 N2 C38 123.8(2)
C6 C1 C2 124.8(2)
C6 C1 Cl1 117.76(18)
C2 C1 Cl1 117.43(17)
C7 C2 C1 121.9(2)
C7 C2 C3 120.0(2)
C1 C2 C3 118.2(2)
C2 C3 C4 112.89(19)
C2 C3 H3A 109.0
C4 C3 H3A 109.0
C2 C3 H3B 109.0
C4 C3 H3B 109.0
H3A C3 H3B 107.8
C5 C4 C3 110.9(2)
C5 C4 C21 114.3(2)
C3 C4 C21 113.02(19)
C5 C4 H4A 106.0
C3 C4 H4A 106.0
C21 C4 H4A 106.0
C6 C5 C4 112.8(2)
C6 C5 H5A 109.0
C4 C5 H5A 109.0
C6 C5 H5B 109.0
C4 C5 H5B 109.0
H5A C5 H5B 107.8
C1 C6 C25 122.4(2)
C1 C6 C5 117.3(2)
C25 C6 C5 120.2(2)
C8 C7 C2 125.7(2)
C8 C7 H7A 117.1
C2 C7 H7A 117.1
C7 C8 C9 121.7(2)
C7 C8 H8A 119.2
C9 C8 H8A 119.2
N1 C9 C8 126.1(2)
N1 C9 S1 110.99(16)
C8 C9 S1 122.89(19)
C19 C10 N1 111.0(2)
C19 C10 C11 120.4(2)
N1 C10 C11 128.6(2)
C12 C11 C10 126.6(2)
C12 C11 C16 117.1(2)
C10 C11 C16 116.3(2)
C13 C12 C11 121.7(3)
C13 C12 H12A 119.2
C11 C12 H12A 119.2
C12 C13 C14 121.0(3)
C12 C13 H13A 119.5
C14 C13 H13A 119.5
C15 C14 C13 119.5(3)
C15 C14 H14A 120.2
C13 C14 H14A 120.2
C14 C15 C16 121.6(3)
C14 C15 H15A 119.2
C16 C15 H15A 119.2
C17 C16 C15 120.1(3)
C17 C16 C11 120.7(2)
C15 C16 C11 119.1(3)
C18 C17 C16 121.6(2)
C18 C17 H17A 119.2
C16 C17 H17A 119.2
C17 C18 C19 118.2(3)
C17 C18 H18A 120.9
C19 C18 H18A 120.9
C10 C19 C18 122.6(2)
C10 C19 S1 112.12(17)
C18 C19 S1 125.3(2)
N1 C20 H20A 109.5
N1 C20 H20B 109.5
H20A C20 H20B 109.5
N1 C20 H20C 109.5
H20A C20 H20C 109.5
H20B C20 H20C 109.5
C22 C21 C24 108.88(19)
C22 C21 C23 108.80(17)
C24 C21 C23 107.09(18)
C22 C21 C4 112.81(19)
C24 C21 C4 109.6(2)
C23 C21 C4 109.53(19)
C21 C22 H22A 109.5
C21 C22 H22B 109.5
H22A C22 H22B 109.5
C21 C22 H22C 109.5
H22A C22 H22C 109.5
H22B C22 H22C 109.5
C21 C23 H23A 109.5
C21 C23 H23B 109.5
H23A C23 H23B 109.5
C21 C23 H23C 109.5
H23A C23 H23C 109.5
H23B C23 H23C 109.5
C21 C24 H24A 109.5
C21 C24 H24B 109.5
H24A C24 H24B 109.5
C21 C24 H24C 109.5
H24A C24 H24C 109.5
H24B C24 H24C 109.5
C26 C25 C6 126.2(2)
C26 C25 H25A 116.9
C6 C25 H25A 116.9
C25 C26 C27 122.2(2)
C25 C26 H26A 118.9
C27 C26 H26A 118.9
N2 C27 C26 125.7(2)
N2 C27 S2 111.11(16)
C26 C27 S2 123.21(18)
C37 C28 N2 111.0(2)
C37 C28 C29 120.5(2)
N2 C28 C29 128.4(2)
C30 C29 C28 126.1(2)
C30 C29 C34 117.7(2)
C28 C29 C34 116.1(2)
C31 C30 C29 121.3(2)
C31 C30 H30A 119.4
C29 C30 H30A 119.4
C30 C31 C32 120.7(3)
C30 C31 H31A 119.6
C32 C31 H31A 119.6
C33 C32 C31 119.5(2)
C33 C32 H32A 120.2
C31 C32 H32A 120.2
C32 C33 C34 121.4(2)
C32 C33 H33A 119.3
C34 C33 H33A 119.3
C33 C34 C35 120.0(2)
C33 C34 C29 119.2(2)
C35 C34 C29 120.8(2)
C36 C35 C34 121.9(2)
C36 C35 H35A 119.1
C34 C35 H35A 119.1
C35 C36 C37 117.7(2)
C35 C36 H36A 121.1
C37 C36 H36A 121.1
C28 C37 C36 122.8(2)
C28 C37 S2 111.99(16)
C36 C37 S2 125.22(18)
N2 C38 H38A 109.5
N2 C38 H38B 109.5
H38A C38 H38B 109.5
N2 C38 H38C 109.5
H38A C38 H38C 109.5
H38B C38 H38C 109.5
C44 C39 C40 114.8(2)
C44 C39 B1 122.74(18)
C40 C39 B1 122.42(18)
C41 C40 C39 122.6(2)
C41 C40 H40A 118.7
C39 C40 H40A 118.7
C42 C41 C40 121.7(2)
C42 C41 C45 118.9(2)
C40 C41 C45 119.4(2)
C41 C42 C43 116.9(2)
C41 C42 H42A 121.6
C43 C42 H42A 121.6
C42 C43 C44 121.7(2)
C42 C43 C46 119.3(2)
C44 C43 C46 119.00(19)
C43 C44 C39 122.29(19)
C43 C44 H44A 118.9
C39 C44 H44A 118.9
F1 C45 F3 108.1(3)
F1 C45 F2 104.3(2)
F3 C45 F2 105.1(3)
F1 C45 C41 113.1(2)
F3 C45 C41 113.7(2)
F2 C45 C41 111.7(2)
F5 C46 F6 107.1(3)
F5 C46 F4 104.3(2)
F6 C46 F4 105.2(2)
F5 C46 C43 112.5(2)
F6 C46 C43 114.2(2)
F4 C46 C43 112.9(2)
C48 C47 C52 115.72(19)
C48 C47 B1 122.70(18)
C52 C47 B1 121.57(18)
C49 C48 C47 122.2(2)
C49 C48 H48A 118.9
C47 C48 H48A 118.9
C50 C49 C48 121.2(2)
C50 C49 C53 119.6(2)
C48 C49 C53 119.2(2)
C49 C50 C51 117.61(19)
C49 C50 H50A 121.2
C51 C50 H50A 121.2
C50 C51 C52 121.34(19)
C50 C51 C54 118.87(19)
C52 C51 C54 119.71(19)
C51 C52 C47 121.9(2)
C51 C52 H52A 119.0
C47 C52 H52A 119.0
F9 C53 F8 106.2(2)
F9 C53 F7 107.1(2)
F8 C53 F7 105.2(2)
F9 C53 C49 112.7(2)
F8 C53 C49 112.5(2)
F7 C53 C49 112.6(2)
F12 C54 F10 106.7(2)
F12 C54 F11 106.72(19)
F10 C54 F11 105.99(18)
F12 C54 C51 111.45(18)
F10 C54 C51 113.00(17)
F11 C54 C51 112.58(19)
C56 C55 C60 115.06(18)
C56 C55 B1 124.08(18)
C60 C55 B1 120.85(18)
C57 C56 C55 122.41(19)
C57 C56 H56A 118.8
C55 C56 H56A 118.8
C58 C57 C56 121.30(19)
C58 C57 C61 119.18(19)
C56 C57 C61 119.42(19)
C59 C58 C57 117.40(19)
C59 C58 H58A 121.3
C57 C58 H58A 121.3
C58 C59 C60 121.3(2)
C58 C59 C62 120.81(19)
C60 C59 C62 117.9(2)
C59 C60 C55 122.5(2)
C59 C60 H60A 118.7
C55 C60 H60A 118.7
F14 C61 F15 106.93(19)
F14 C61 F13 105.96(19)
F15 C61 F13 105.32(19)
F14 C61 C57 112.61(19)
F15 C61 C57 112.41(19)
F13 C61 C57 113.04(18)
F17 C62 F16 106.0(2)
F17 C62 F18 107.5(2)
F16 C62 F18 105.2(2)
F17 C62 C59 113.0(2)
F16 C62 C59 112.3(2)
F18 C62 C59 112.3(2)
C64 C63 C68 115.7(2)
C64 C63 B1 119.27(18)
C68 C63 B1 124.52(18)
C65 C64 C63 122.3(2)
C65 C64 H64A 118.8
C63 C64 H64A 118.8
C66 C65 C64 121.0(2)
C66 C65 C69 120.2(2)
C64 C65 C69 118.6(2)
C65 C66 C67 117.7(2)
C65 C66 H66A 121.2
C67 C66 H66A 121.2
C66 C67 C68 121.2(2)
C66 C67 C70 120.1(2)
C68 C67 C70 118.6(2)
C67 C68 C63 122.0(2)
C67 C68 H68A 119.0
C63 C68 H68A 119.0
F19 C69 F21 105.8(2)
F19 C69 F20 106.6(3)
F21 C69 F20 105.1(3)
F19 C69 C65 114.0(2)
F21 C69 C65 112.9(2)
F20 C69 C65 111.7(2)
F23' C70 F22' 107.4(2)
F24 C70 F22 106.5(3)
F24 C70 F23 105.1(2)
F22 C70 F23 102.7(2)
F23' C70 F24' 105.5(2)
F22' C70 F24' 102.6(2)
F23' C70 C67 116.7(2)
F24 C70 C67 116.3(3)
F22' C70 C67 113.9(3)
F22 C70 C67 116.0(3)
F23 C70 C67 108.8(3)
F24' C70 C67 109.6(2)
C55 B1 C63 111.10(17)
C55 B1 C39 110.49(17)
C63 B1 C39 108.28(17)
C55 B1 C47 109.95(16)
C63 B1 C47 106.72(17)
C39 B1 C47 110.22(16)
Cl3 C71 Cl2 110.64(16)
Cl3 C71 H71A 109.5
Cl2 C71 H71A 109.5
Cl3 C71 H71B 109.5
Cl2 C71 H71B 109.5
H71A C71 H71B 108.1

loop_
_geom_bond_atom_site_label_1
_geom_bond_atom_site_label_2
_geom_bond_distance
Cl1 C1 1.747(2)
S1 C9 1.732(2)
S1 C19 1.732(3)
S2 C27 1.724(2)
S2 C37 1.726(2)
N1 C9 1.361(3)
N1 C10 1.406(3)
N1 C20 1.461(3)
N2 C27 1.357(3)
N2 C28 1.401(3)
N2 C38 1.469(3)
C1 C6 1.390(3)
C1 C2 1.408(3)
C2 C7 1.395(3)
C2 C3 1.505(3)
C3 C4 1.514(3)
C3 H3A 0.9900
C3 H3B 0.9900
C4 C5 1.508(4)
C4 C21 1.549(2)
C4 H4A 1.0000
C5 C6 1.497(3)
C5 H5A 0.9900
C5 H5B 0.9900
C6 C25 1.398(3)
C7 C8 1.390(3)
C7 H7A 0.9500
C8 C9 1.399(3)
C8 H8A 0.9500
C10 C19 1.386(4)
C10 C11 1.431(3)
C11 C12 1.416(4)
C11 C16 1.435(3)
C12 C13 1.369(4)
C12 H12A 0.9500
C13 C14 1.399(5)
C13 H13A 0.9500
C14 C15 1.356(5)
C14 H14A 0.9500
C15 C16 1.422(4)
C15 H15A 0.9500
C16 C17 1.420(5)
C17 C18 1.361(4)
C17 H17A 0.9500
C18 C19 1.405(3)
C18 H18A 0.9500
C20 H20A 0.9800
C20 H20B 0.9800
C20 H20C 0.9800
C21 C22 1.506(2)
C21 C24 1.526(2)
C21 C23 1.530(2)
C22 H22A 0.9800
C22 H22B 0.9800
C22 H22C 0.9800
C23 H23A 0.9800
C23 H23B 0.9800
C23 H23C 0.9800
C24 H24A 0.9800
C24 H24B 0.9800
C24 H24C 0.9800
C25 C26 1.386(3)
C25 H25A 0.9500
C26 C27 1.403(3)
C26 H26A 0.9500
C28 C37 1.382(3)
C28 C29 1.430(3)
C29 C30 1.419(3)
C29 C34 1.431(3)
C30 C31 1.373(4)
C30 H30A 0.9500
C31 C32 1.408(4)
C31 H31A 0.9500
C32 C33 1.369(4)
C32 H32A 0.9500
C33 C34 1.415(3)
C33 H33A 0.9500
C34 C35 1.422(3)
C35 C36 1.358(4)
C35 H35A 0.9500
C36 C37 1.409(3)
C36 H36A 0.9500
C38 H38A 0.9800
C38 H38B 0.9800
C38 H38C 0.9800
F1 C45 1.315(3)
F2 C45 1.335(4)
F3 C45 1.330(4)
F4 C46 1.329(3)
F5 C46 1.317(3)
F6 C46 1.319(3)
F7 C53 1.345(3)
F8 C53 1.343(3)
F9 C53 1.331(3)
F10 C54 1.335(3)
F11 C54 1.341(3)
F12 C54 1.335(3)
F13 C61 1.342(3)
F14 C61 1.337(3)
F15 C61 1.339(3)
F16 C62 1.342(3)
F17 C62 1.338(3)
F18 C62 1.342(3)
F19 C69 1.322(3)
F20 C69 1.329(4)
F21 C69 1.322(4)
F22 C70 1.339(3)
F23 C70 1.363(3)
F24 C70 1.317(3)
F22' C70 1.337(3)
F23' C70 1.312(2)
F24' C70 1.363(3)
C39 C44 1.400(3)
C39 C40 1.410(3)
C39 B1 1.650(3)
C40 C41 1.386(3)
C40 H40A 0.9500
C41 C42 1.383(3)
C41 C45 1.506(3)
C42 C43 1.385(3)
C42 H42A 0.9500
C43 C44 1.397(3)
C43 C46 1.496(3)
C44 H44A 0.9500
C47 C48 1.399(3)
C47 C52 1.410(3)
C47 B1 1.652(3)
C48 C49 1.398(3)
C48 H48A 0.9500
C49 C50 1.387(3)
C49 C53 1.497(3)
C50 C51 1.390(3)
C50 H50A 0.9500
C51 C52 1.393(3)
C51 C54 1.495(3)
C52 H52A 0.9500
C55 C56 1.400(3)
C55 C60 1.410(3)
C55 B1 1.642(3)
C56 C57 1.397(3)
C56 H56A 0.9500
C57 C58 1.390(3)
C57 C61 1.496(3)
C58 C59 1.384(3)
C58 H58A 0.9500
C59 C60 1.392(3)
C59 C62 1.502(3)
C60 H60A 0.9500
C63 C64 1.401(3)
C63 C68 1.402(3)
C63 B1 1.648(3)
C64 C65 1.392(3)
C64 H64A 0.9500
C65 C66 1.385(4)
C65 C69 1.494(3)
C66 C67 1.391(4)
C66 H66A 0.9500
C67 C68 1.391(3)
C67 C70 1.493(3)
C68 H68A 0.9500
Cl2 C71 1.764(3)
Cl3 C71 1.759(3)
C71 H71A 0.9900
C71 H71B 0.9900

loop_
_geom_torsion_atom_site_label_1
_geom_torsion_atom_site_label_2
_geom_torsion_atom_site_label_3
_geom_torsion_atom_site_label_4
_geom_torsion
C6 C1 C2 C7 178.4(2)
Cl1 C1 C2 C7 -1.1(3)
C6 C1 C2 C3 -1.9(4)
Cl1 C1 C2 C3 178.57(18)
C7 C2 C3 C4 157.2(2)
C1 C2 C3 C4 -22.5(3)
C2 C3 C4 C5 49.6(3)
C2 C3 C4 C21 179.4(2)
C3 C4 C5 C6 -53.8(3)
C21 C4 C5 C6 177.1(2)
C2 C1 C6 C25 179.4(2)
Cl1 C1 C6 C25 -1.1(3)
C2 C1 C6 C5 -2.0(4)
Cl1 C1 C6 C5 177.5(2)
C4 C5 C6 C1 30.3(3)
C4 C5 C6 C25 -151.0(2)
C1 C2 C7 C8 178.9(2)
C3 C2 C7 C8 -0.7(4)
C2 C7 C8 C9 -178.8(2)
C10 N1 C9 C8 -177.7(2)
C20 N1 C9 C8 -0.6(4)
C10 N1 C9 S1 1.4(2)
C20 N1 C9 S1 178.5(2)
C7 C8 C9 N1 175.2(2)
C7 C8 C9 S1 -3.8(3)
C19 S1 C9 N1 -1.30(18)
C19 S1 C9 C8 177.8(2)
C9 N1 C10 C19 -0.6(3)
C20 N1 C10 C19 -177.6(3)
C9 N1 C10 C11 178.9(2)
C20 N1 C10 C11 1.9(4)
C19 C10 C11 C12 -177.4(2)
N1 C10 C11 C12 3.1(4)
C19 C10 C11 C16 1.1(3)
N1 C10 C11 C16 -178.4(2)
C10 C11 C12 C13 179.8(3)
C16 C11 C12 C13 1.3(4)
C11 C12 C13 C14 0.1(5)
C12 C13 C14 C15 -0.9(5)
C13 C14 C15 C16 0.2(5)
C14 C15 C16 C17 -177.6(3)
C14 C15 C16 C11 1.2(4)
C12 C11 C16 C17 176.9(3)
C10 C11 C16 C17 -1.8(3)
C12 C11 C16 C15 -1.9(4)
C10 C11 C16 C15 179.4(2)
C15 C16 C17 C18 -179.9(3)
C11 C16 C17 C18 1.3(4)
C16 C17 C18 C19 -0.1(4)
N1 C10 C19 C18 179.6(2)
C11 C10 C19 C18 0.1(4)
N1 C10 C19 S1 -0.4(2)
C11 C10 C19 S1 -179.96(17)
C17 C18 C19 C10 -0.6(4)
C17 C18 C19 S1 179.4(2)
C9 S1 C19 C10 0.97(19)
C9 S1 C19 C18 -179.1(2)
C5 C4 C21 C22 63.6(3)
C3 C4 C21 C22 -64.5(3)
C5 C4 C21 C24 -174.9(2)
C3 C4 C21 C24 57.0(3)
C5 C4 C21 C23 -57.7(3)
C3 C4 C21 C23 174.2(2)
C1 C6 C25 C26 177.5(3)
C5 C6 C25 C26 -1.0(4)
C6 C25 C26 C27 177.1(2)
C28 N2 C27 C26 -178.0(2)
C38 N2 C27 C26 15.2(4)
C28 N2 C27 S2 3.0(3)
C38 N2 C27 S2 -163.8(2)
C25 C26 C27 N2 -175.7(2)
C25 C26 C27 S2 3.2(4)
C37 S2 C27 N2 -1.03(18)
C37 S2 C27 C26 180.0(2)
C27 N2 C28 C37 -3.9(3)
C38 N2 C28 C37 162.3(2)
C27 N2 C28 C29 175.2(2)
C38 N2 C28 C29 -18.6(4)
C37 C28 C29 C30 173.2(2)
N2 C28 C29 C30 -5.8(4)
C37 C28 C29 C34 -4.7(3)
N2 C28 C29 C34 176.3(2)
C28 C29 C30 C31 179.8(3)
C34 C29 C30 C31 -2.4(4)
C29 C30 C31 C32 -0.7(5)
C30 C31 C32 C33 2.7(5)
C31 C32 C33 C34 -1.6(4)
C32 C33 C34 C35 178.2(2)
C32 C33 C34 C29 -1.5(4)
C30 C29 C34 C33 3.4(3)
C28 C29 C34 C33 -178.6(2)
C30 C29 C34 C35 -176.3(2)
C28 C29 C34 C35 1.7(3)
C33 C34 C35 C36 -178.3(2)
C29 C34 C35 C36 1.4(4)
C34 C35 C36 C37 -1.5(4)
N2 C28 C37 C36 -176.0(2)
C29 C28 C37 C36 4.8(3)
N2 C28 C37 S2 3.0(2)
C29 C28 C37 S2 -176.17(17)
C35 C36 C37 C28 -1.6(4)
C35 C36 C37 S2 179.55(18)
C27 S2 C37 C28 -1.15(18)
C27 S2 C37 C36 177.8(2)
C44 C39 C40 C41 0.6(3)
B1 C39 C40 C41 -176.2(2)
C39 C40 C41 C42 -1.4(4)
C39 C40 C41 C45 -179.8(2)
C40 C41 C42 C43 0.9(3)
C45 C41 C42 C43 179.2(2)
C41 C42 C43 C44 0.4(3)
C41 C42 C43 C46 -179.7(2)
C42 C43 C44 C39 -1.2(3)
C46 C43 C44 C39 178.9(2)
C40 C39 C44 C43 0.7(3)
B1 C39 C44 C43 177.43(19)
C42 C41 C45 F1 132.9(3)
C40 C41 C45 F1 -48.7(4)
C42 C41 C45 F3 9.0(4)
C40 C41 C45 F3 -172.6(3)
C42 C41 C45 F2 -109.7(3)
C40 C41 C45 F2 68.7(3)
C42 C43 C46 F5 128.4(3)
C44 C43 C46 F5 -51.7(3)
C42 C43 C46 F6 6.1(3)
C44 C43 C46 F6 -174.0(2)
C42 C43 C46 F4 -114.0(3)
C44 C43 C46 F4 66.0(3)
C52 C47 C48 C49 -0.1(3)
B1 C47 C48 C49 -179.15(19)
C47 C48 C49 C50 0.0(3)
C47 C48 C49 C53 178.7(2)
C48 C49 C50 C51 0.0(3)
C53 C49 C50 C51 -178.7(2)
C49 C50 C51 C52 0.0(3)
C49 C50 C51 C54 -176.87(19)
C50 C51 C52 C47 0.0(3)
C54 C51 C52 C47 176.78(18)
C48 C47 C52 C51 0.1(3)
B1 C47 C52 C51 179.18(18)
C50 C49 C53 F9 96.3(3)
C48 C49 C53 F9 -82.4(3)
C50 C49 C53 F8 -23.7(3)
C48 C49 C53 F8 157.5(2)
C50 C49 C53 F7 -142.4(2)
C48 C49 C53 F7 38.9(3)
C50 C51 C54 F12 91.0(2)
C52 C51 C54 F12 -85.9(2)
C50 C51 C54 F10 -148.9(2)
C52 C51 C54 F10 34.2(3)
C50 C51 C54 F11 -28.9(3)
C52 C51 C54 F11 154.24(19)
C60 C55 C56 C57 -0.4(3)
B1 C55 C56 C57 -179.9(2)
C55 C56 C57 C58 -0.5(3)
C55 C56 C57 C61 176.0(2)
C56 C57 C58 C59 0.3(3)
C61 C57 C58 C59 -176.2(2)
C57 C58 C59 C60 0.8(3)
C57 C58 C59 C62 178.7(2)
C58 C59 C60 C55 -1.8(4)
C62 C59 C60 C55 -179.8(2)
C56 C55 C60 C59 1.5(3)
B1 C55 C60 C59 -179.0(2)
C58 C57 C61 F14 -21.5(3)
C56 C57 C61 F14 161.9(2)
C58 C57 C61 F15 99.4(2)
C56 C57 C61 F15 -77.2(3)
C58 C57 C61 F13 -141.6(2)
C56 C57 C61 F13 41.9(3)
C58 C59 C62 F17 4.2(3)
C60 C59 C62 F17 -177.8(2)
C58 C59 C62 F16 124.0(2)
C60 C59 C62 F16 -58.0(3)
C58 C59 C62 F18 -117.6(3)
C60 C59 C62 F18 60.4(3)
C68 C63 C64 C65 -2.4(3)
B1 C63 C64 C65 169.9(2)
C63 C64 C65 C66 3.0(4)
C63 C64 C65 C69 -172.4(2)
C64 C65 C66 C67 -0.9(4)
C69 C65 C66 C67 174.4(3)
C65 C66 C67 C68 -1.6(4)
C65 C66 C67 C70 -179.2(3)
C66 C67 C68 C63 2.2(4)
C70 C67 C68 C63 179.8(2)
C64 C63 C68 C67 -0.2(4)
B1 C63 C68 C67 -172.0(2)
C66 C65 C69 F19 14.7(4)
C64 C65 C69 F19 -169.9(3)
C66 C65 C69 F21 135.5(3)
C64 C65 C69 F21 -49.1(4)
C66 C65 C69 F20 -106.2(3)
C64 C65 C69 F20 69.2(4)
C66 C67 C70 F23' -18.2(4)
C68 C67 C70 F23' 164.2(3)
C66 C67 C70 F24 68.7(4)
C68 C67 C70 F24 -109.0(4)
C66 C67 C70 F22' -144.2(3)
C68 C67 C70 F22' 38.2(4)
C66 C67 C70 F22 -164.9(4)
C68 C67 C70 F22 17.5(4)
C66 C67 C70 F23 -49.7(4)
C68 C67 C70 F23 132.6(4)
C66 C67 C70 F24' 101.5(3)
C68 C67 C70 F24' -76.1(4)
C56 C55 B1 C63 132.4(2)
C60 C55 B1 C63 -47.1(3)
C56 C55 B1 C39 -107.4(2)
C60 C55 B1 C39 73.1(2)
C56 C55 B1 C47 14.5(3)
C60 C55 B1 C47 -165.0(2)
C64 C63 B1 C55 171.0(2)
C68 C63 B1 C55 -17.4(3)
C64 C63 B1 C39 49.5(3)
C68 C63 B1 C39 -138.9(2)
C64 C63 B1 C47 -69.2(2)
C68 C63 B1 C47 102.4(2)
C44 C39 B1 C55 144.14(19)
C40 C39 B1 C55 -39.3(3)
C44 C39 B1 C63 -94.0(2)
C40 C39 B1 C63 82.5(2)
C44 C39 B1 C47 22.4(3)
C40 C39 B1 C47 -161.07(18)
C48 C47 B1 C55 104.6(2)
C52 C47 B1 C55 -74.4(2)
C48 C47 B1 C63 -16.0(3)
C52 C47 B1 C63 165.00(18)
C48 C47 B1 C39 -133.3(2)
C52 C47 B1 C39 47.6(2)
